data_2011960
loop_
_publ_author_name
'Renaudet, Olivier'
'Dumy, Pascal'
'Philouze, Christian'
'Averbuch-Pouchot, Marie-Th\'er\`ese'

_publ_section_title
<i>N</i>-(2-Acetamido-3,4,6-tri-<i>O</i>-acetyl-2-deoxy-\a-<small>D</small>-galactopyranosyloxy)succinimide
_journal_issue 5
_journal_name_full 'Acta Crystallographica Section C'
_journal_page_first 649
_journal_page_last 650
_journal_paper_doi 10.1107/S0108270101003377
_journal_volume 57
_journal_year 2001
_chemical_formula_moiety 'C18 H24 N2 O11'
_chemical_formula_sum 'C18 H24 N2 O11'
_chemical_formula_weight 444.39
_space_group_IT_number 4
_symmetry_cell_setting monoclinic
_symmetry_space_group_name_Hall 'P 2yb'
_symmetry_space_group_name_H-M 'P 1 21 1'
_cell_angle_alpha 90
_cell_angle_beta 114.28(5)
_cell_angle_gamma 90
_cell_formula_units_Z 2
_cell_length_a 10.556(4)
_cell_length_b 9.1910(10)
_cell_length_c 12.536(6)
_cell_measurement_reflns_used 25
_cell_measurement_temperature 293
_cell_measurement_theta_max 26.78
_cell_measurement_theta_min 20.22
_cell_volume 1108.7(8)
_computing_cell_refinement 'CAD-4 Software'
_computing_data_collection 'CAD-4 Software (Enraf-Nonius, 1989)'
_computing_data_reduction 'TEXSAN (Molecular Structure Corporation, 1992-1997)'
_computing_molecular_graphics 'ORTEPII (Johnson, 1976)'
_computing_publication_material TEXSAN
_computing_structure_refinement TEXSAN
_computing_structure_solution 'SIR92 (Altomare et al., 1993)'
_diffrn_ambient_temperature 293
_diffrn_measurement_device_type 'Enraf-Nonius CAD-4'
_diffrn_measurement_method \w
_diffrn_radiation_monochromator graphite
_diffrn_radiation_source 'X-ray tube'
_diffrn_radiation_type 'Mo K\a'
_diffrn_radiation_wavelength .71073
_diffrn_reflns_av_R_equivalents .009
_diffrn_reflns_av_sigmaI/netI .040
_diffrn_reflns_limit_h_max 14
_diffrn_reflns_limit_h_min -14
_diffrn_reflns_limit_k_max 12
_diffrn_reflns_limit_k_min 0
_diffrn_reflns_limit_l_max 17
_diffrn_reflns_limit_l_min 0
_diffrn_reflns_number 3547
_diffrn_reflns_reduction_process 'Lp corrections applied'
_diffrn_reflns_theta_max 29.97
_diffrn_reflns_theta_min 2.12
_diffrn_standards_decay_% 5.51
_diffrn_standards_interval_count 120
_diffrn_standards_number 2
_exptl_absorpt_coefficient_mu .111
_exptl_absorpt_correction_type none
_exptl_crystal_colour colourless
_exptl_crystal_density_diffrn 1.331
_exptl_crystal_density_meas ?
_exptl_crystal_description 'monoclinic prism'
_exptl_crystal_F_000 468
_exptl_crystal_size_max .38
_exptl_crystal_size_mid .35
_exptl_crystal_size_min .34
_refine_diff_density_max .25
_refine_diff_density_min -.19
_refine_ls_extinction_method none
_refine_ls_goodness_of_fit_all 1.939
_refine_ls_goodness_of_fit_ref 1.939
_refine_ls_hydrogen_treatment noref
_refine_ls_matrix_type full
_refine_ls_number_constraints 0
_refine_ls_number_parameters 279
_refine_ls_number_reflns 2900
_refine_ls_number_restraints 0
_refine_ls_R_factor_all .069
_refine_ls_R_factor_gt .069
_refine_ls_shift/su_max .030
_refine_ls_shift/su_mean .008
_refine_ls_structure_factor_coef F
_refine_ls_weighting_details 'w = 1/[\s^2^(Fo) + 0.0002|Fo|^2^]'
_refine_ls_weighting_scheme sigma
_refine_ls_wR_factor_all .055
_refine_ls_wR_factor_ref .055
_reflns_number_gt 2900
_reflns_number_total 3470
_reflns_threshold_expression I>0.07\s(I)
_cod_data_source_file da1176.cif
_cod_data_source_block I
_cod_depositor_comments
;
The following automatic conversions were performed:

'_exptl_crystal_density_meas' value 'not measured' was changed to '?'
- the value is perceived as not measured.

Automatic conversion script
Id: cif_fix_values 3008 2015-01-20 13:52:24Z robertas 
;
_cod_original_cell_volume 1108.6(7)
_cod_original_sg_symbol_H-M 'P 21'
_cod_database_code 2011960
_cod_database_fobs_code 2011960

loop_
_symmetry_equiv_pos_as_xyz
'  +x,  +y,  +z'
'  -x,1/2+y,  -z'

loop_
_atom_site_label
_atom_site_fract_x
_atom_site_fract_y
_atom_site_fract_z
_atom_site_U_iso_or_equiv
_atom_site_adp_type
_atom_site_calc_flag
_atom_site_calc_attached_atom
_atom_site_refinement_flags
_atom_site_occupancy
O1 -.28040(10) -.5525 -.98523(9) .0574(3) Uani d ? . 1.000
O3 .12460(10) -.60800(10) -.72175(9) .0529(3) Uani d ? . 1.000
O4 .02090(10) -.36350(10) -.65250(9) .0560(3) Uani d ? . 1.000
O5 -.23420(10) -.35640(10) -.85519(8) .0510(3) Uani d ? . 1.000
O6 -.40310(10) -.3098(2) -.73150(10) .0692(4) Uani d ? . 1.000
O7 -.5199(2) -.5766(3) -.9433(2) .1307(7) Uani d ? . 1.000
O8 -.3494(2) -.4554(3) -1.20950(10) .1364(7) Uani d ? . 1.000
O9 .0420(2) -.35470(10) -1.03890(10) .0851(4) Uani d ? . 1.000
O10 .08220(10) -.7987(2) -.63000(10) .0754(4) Uani d ? . 1.000
O11 .1505(2) -.4715(2) -.48170(10) .0993(5) Uani d ? . 1.000
O12 -.4488(2) -.5150(2) -.6609(2) .1043(5) Uani d ? . 1.000
N1 -.4113(2) -.5083(2) -1.05980(10) .0722(4) Uani d ? . 1.000
N2 -.01500(10) -.55640(10) -.97040(10) .0490(3) Uani d ? . 1.000
C1 -.1936(2) -.4268(2) -.93450(10) .0487(4) Uani d ? . 1.000
C2 -.0467(2) -.4825(2) -.88260(10) .0453(4) Uani d ? . 1.000
C3 -.0214(2) -.5760(2) -.77600(10) .0458(4) Uani d ? . 1.000
C4 -.0653(2) -.4917(2) -.69200(10) .0479(4) Uani d ? . 1.000
C5 -.2139(2) -.4398(2) -.75220(10) .0502(4) Uani d ? . 1.000
C6 -.2567(2) -.3432(2) -.67660(10) .0613(5) Uani d ? . 1.000
C7 -.5232(2) -.5258(3) -1.0315(2) .1035(8) Uani d ? . 1.000
C8 -.6434(3) -.4686(4) -1.1371(3) .1560(10) Uani d ? . 1.000
C9 -.5863(4) -.4200(4) -1.2241(3) .1640(10) Uani d ? . 1.000
C10 -.4367(3) -.4611(3) -1.1721(2) .1064(7) Uani d ? . 1.000
C11 .0160(2) -.4850(2) -1.04800(10) .0563(4) Uani d ? . 1.000
C12 .0113(3) -.5700(2) -1.1514(2) .0858(6) Uani d ? . 1.000
C13 .1639(2) -.7240(2) -.64770(10) .0578(4) Uani d ? . 1.000
C14 .3160(2) -.7380(3) -.5940(2) .0814(6) Uani d ? . 1.000
C15 .1261(2) -.3677(3) -.5452(2) .0722(5) Uani d ? . 1.000
C16 .2027(3) -.2266(3) -.5205(2) .1112(8) Uani d ? . 1.000
C17 -.4899(2) -.4077(3) -.7189(2) .0777(6) Uani d ? . 1.000
C18 -.6375(2) -.3638(4) -.7819(2) .1043(8) Uani d ? . 1.000
H1 -.2032 -.3608 -.9957 .059 Uiso c ? . 1.000
H2 .0133 -.4008 -.8570 .055 Uiso c ? . 1.000
H3 -.0731 -.6636 -.7991 .055 Uiso c ? . 1.000
H4 -.0549 -.5513 -.6269 .058 Uiso c ? . 1.000
H5 -.2736 -.5222 -.7746 .060 Uiso c ? . 1.000
H6 -.2054 -.2554 -.6626 .073 Uiso c ? . 1.000
H7 -.2373 -.3913 -.6045 .073 Uiso c ? . 1.000
H8 -.6842 -.3880 -1.1158 .190 Uiso c ? . 1.000
H9 -.7104 -.5427 -1.1701 .190 Uiso c ? . 1.000
H10 -.5965 -.3187 -1.2365 .198 Uiso c ? . 1.000
H11 -.6333 -.4697 -1.2968 .198 Uiso c ? . 1.000
H12 -.0130 -.6677 -1.1447 .105 Uiso c ? . 1.000
H13 -.0556 -.5282 -1.2210 .105 Uiso c ? . 1.000
H14 .1003 -.5671 -1.1535 .105 Uiso c ? . 1.000
H15 -.0295 -.6452 -.9790 .115 Uiso c ? . 1.000
H16 .3560 -.6524 -.5509 .099 Uiso c ? . 1.000
H17 .3418 -.8196 -.5428 .099 Uiso c ? . 1.000
H18 .3488 -.7513 -.6535 .099 Uiso c ? . 1.000
H19 .1410 -.1497 -.5241 .135 Uiso c ? . 1.000
H20 .2391 -.2104 -.5776 .135 Uiso c ? . 1.000
H21 .2768 -.2294 -.4451 .135 Uiso c ? . 1.000
H22 -.6958 -.4358 -.7715 .127 Uiso c ? . 1.000
H23 -.6523 -.2734 -.7521 .127 Uiso c ? . 1.000
H24 -.6588 -.3538 -.8631 .127 Uiso c ? . 1.000

loop_
_atom_site_aniso_label
_atom_site_aniso_U_11
_atom_site_aniso_U_22
_atom_site_aniso_U_33
_atom_site_aniso_U_12
_atom_site_aniso_U_13
_atom_site_aniso_U_23
O1 .0593(6) .0465(6) .0500(6) -.0088(5) .0061(5) -.0044(6)
O3 .0549(5) .0443(6) .0534(5) .0026(5) .0163(4) .0087(5)
O4 .0584(6) .0501(6) .0474(5) -.0068(6) .0096(4) -.0073(5)
O5 .0567(6) .0435(6) .0468(5) .0040(5) .0150(4) .0013(5)
O6 .0630(6) .0717(9) .0715(7) .0117(6) .0261(5) .0094(7)
O7 .0900(10) .188(2) .1200(10) -.0430(10) .0493(8) -.0380(10)
O8 .166(2) .161(2) .0608(8) -.034(2) .0249(9) .0220(10)
O9 .1550(10) .0272(5) .1010(8) -.0100(7) .0808(6) .0012(6)
O10 .0874(8) .0574(8) .0747(7) .0017(7) .0267(6) .0233(7)
O11 .0980(10) .1030(10) .0586(7) .0060(10) -.0071(7) .0016(8)
O12 .0809(9) .1030(10) .1210(10) .0064(9) .0335(8) .0488(9)
N1 .0636(8) .0700(10) .0560(7) -.0052(8) -.0028(6) -.0086(8)
N2 .0730(8) .0255(6) .0500(6) -.0002(6) .0268(5) -.0014(5)
C1 .0624(8) .0353(8) .0405(7) -.0026(7) .0133(6) .0033(7)
C2 .0572(8) .0297(7) .0454(7) -.0078(7) .0174(6) -.0004(6)
C3 .0510(7) .0354(8) .0431(7) -.0048(7) .0113(6) .0023(6)
C4 .0521(8) .0452(9) .0417(7) -.0047(7) .0145(6) .0023(7)
C5 .0516(8) .0505(9) .0428(7) -.0056(7) .0135(6) .0009(7)
C6 .0613(8) .0660(10) .0545(8) .0022(9) .0212(7) -.0032(9)
C7 .0650(10) .118(2) .1110(10) -.0240(10) .0200(10) -.0480(10)
C8 .070(2) .145(3) .176(2) .011(2) -.0270(10) -.051(2)
C9 .129(2) .109(2) .132(2) -.009(2) -.068(2) .015(2)
C10 .127(2) .084(2) .0550(10) -.013(2) -.0160(10) .0000(10)
C11 .0810(10) .0288(7) .0647(8) .0099(8) .0361(7) .0070(7)
C12 .154(2) .0450(10) .0860(10) .0120(10) .0771(9) .0004(9)
C13 .0785(9) .0475(9) .0432(7) .0152(8) .0207(7) .0082(7)
C14 .0840(10) .0830(10) .0770(10) .0290(10) .0323(9) .0230(10)
C15 .0610(10) .0830(10) .0563(9) -.0020(10) .0072(7) -.0239(9)
C16 .107(2) .089(2) .106(2) -.0300(10) .0110(10) -.0390(10)
C17 .0674(9) .0890(10) .0790(10) .0020(10) .0328(8) .0060(10)
C18 .0680(10) .112(2) .132(2) .0150(10) .0400(10) .023(2)

loop_
_atom_type_symbol
_atom_type_scat_dispersion_real
_atom_type_scat_dispersion_imag
_atom_type_scat_source
C .002 .002
;International Tables for Crystallography
(1992, Vol. C, Tables 4.2.6.8 and 6.1.1.1)
;
O .008 .006
;International Tables for Crystallography
(1992, Vol. C, Tables 4.2.6.8 and 6.1.1.1)
;
N .004 .003
;International Tables for Crystallography
(1992, Vol. C, Tables 4.2.6.8 and 6.1.1.1)
;
H .000 .000
;International Tables for Crystallography
(1992, Vol. C, Table 6.1.1.2)
;

loop_
_geom_angle_atom_site_label_1
_geom_angle_atom_site_label_2
_geom_angle_atom_site_label_3
_geom_angle
_geom_angle_publ_flag
N1 O1 C1 109.90(10) yes
C3 O3 C13 116.8(2) yes
C4 O4 C15 117.6(2) yes
C1 O5 C5 114.7(2) yes
C6 O6 C17 116.8(2) yes
O1 N1 C7 121.4(2) yes
O1 N1 C10 120.2(3) yes
C7 N1 C10 118.0(3) yes
C2 N2 C11 122.2(2) yes
O1 C1 O5 111.0(2) yes
O1 C1 C2 105.8(2) yes
O5 C1 C2 114.5(2) yes
N2 C2 C1 110.6(2) yes
N2 C2 C3 113.1(2) yes
C1 C2 C3 110.5(2) yes
O3 C3 C2 107.4(2) yes
O3 C3 C4 110.4(2) yes
C2 C3 C4 109.1(2) yes
O4 C4 C3 108.8(2) yes
O4 C4 C5 106.9(2) yes
C3 C4 C5 111.3(2) yes
O5 C5 C4 110.9(2) yes
O5 C5 C6 106.2(2) yes
C4 C5 C6 113.1(2) yes
O6 C6 C5 111.5(2) yes
O7 C7 N1 125.9(3) n
O7 C7 C8 130.4(4) n
N1 C7 C8 103.7(4) n
C7 C8 C9 107.2(4) n
C8 C9 C10 105.9(3) n
O8 C10 N1 123.5(3) n
O8 C10 C9 131.9(4) n
N1 C10 C9 104.5(4) n
O9 C11 N2 122.1(2) n
O9 C11 C12 121.2(2) n
N2 C11 C12 116.6(2) n
O3 C13 O10 122.4(2) n
O3 C13 C14 110.5(2) n
O10 C13 C14 127.1(2) n
O4 C15 O11 123.3(3) n
O4 C15 C16 109.7(3) n
O11 C15 C16 127.0(2) n
O6 C17 O12 122.1(3) n
O6 C17 C18 111.9(3) n
O12 C17 C18 125.9(3) n
C2 N2 H15 118.3 no
C11 N2 H15 118.8 no
O1 C1 H1 108.5 no
O5 C1 H1 108.5 no
C2 C1 H1 108.4 no
N2 C2 H2 107.4 no
C1 C2 H2 107.6 no
C3 C2 H2 107.4 no
O3 C3 H3 109.9 no
C2 C3 H3 110.0 no
C4 C3 H3 110.0 no
O4 C4 H4 109.9 no
C3 C4 H4 109.9 no
C5 C4 H4 109.9 no
O5 C5 H5 108.8 no
C4 C5 H5 108.7 no
C6 C5 H5 108.9 no
O6 C6 H6 109.0 no
O6 C6 H7 108.8 no
C5 C6 H6 109.0 no
C5 C6 H7 108.8 no
H6 C6 H7 109.7 no
C7 C8 H8 110.0 no
C7 C8 H9 110.0 no
C9 C8 H8 109.5 no
C9 C8 H9 110.2 no
H8 C8 H9 109.9 no
C8 C9 H10 111.0 no
C8 C9 H11 110.0 no
C10 C9 H10 110.6 no
C10 C9 H11 109.7 no
H10 C9 H11 109.5 no
C11 C12 H12 109.4 no
C11 C12 H13 109.4 no
C11 C12 H14 109.1 no
H12 C12 H13 109.8 no
H12 C12 H14 109.6 no
H13 C12 H14 109.4 no
C13 C14 H16 109.6 no
C13 C14 H17 109.5 no
C13 C14 H18 109.5 no
H16 C14 H17 109.4 no
H16 C14 H18 109.5 no
H17 C14 H18 109.4 no
C15 C16 H19 109.6 no
C15 C16 H20 109.3 no
C15 C16 H21 109.8 no
H19 C16 H20 109.1 no
H19 C16 H21 109.7 no
H20 C16 H21 109.3 no
C17 C18 H22 109.6 no
C17 C18 H23 109.6 no
C17 C18 H24 109.3 no
H22 C18 H23 109.5 no
H22 C18 H24 109.5 no
H23 C18 H24 109.4 no

loop_
_geom_bond_atom_site_label_1
_geom_bond_atom_site_label_2
_geom_bond_site_symmetry_1
_geom_bond_site_symmetry_2
_geom_bond_distance
_geom_bond_publ_flag
O1 N1 . . 1.373(2) yes
O1 C1 . . 1.449(2) yes
O3 C3 . . 1.436(3) yes
O3 C13 . . 1.362(3) yes
O4 C4 . . 1.446(3) yes
O4 C15 . . 1.347(3) yes
O5 C1 . . 1.394(3) yes
O5 C5 . . 1.440(3) yes
O6 C6 . . 1.443(3) yes
O6 C17 . . 1.339(4) yes
O7 C7 . . 1.189(5) n
O8 C10 . . 1.195(5) n
O9 C11 . . 1.223(3) n
O10 C13 . . 1.192(3) n
O11 C15 . . 1.201(4) n
O12 C17 . . 1.196(4) n
N1 C7 . . 1.375(5) yes
N1 C10 . . 1.390(4) yes
N2 C2 . . 1.444(3) yes
N2 C11 . . 1.322(3) yes
C1 C2 . . 1.503(3) yes
C2 C3 . . 1.518(3) yes
C3 C4 . . 1.525(3) yes
C4 C5 . . 1.511(3) yes
C5 C6 . . 1.497(4) yes
C7 C8 . . 1.502(5) n
C8 C9 . . 1.514(8) n
C9 C10 . . 1.488(6) n
C11 C12 . . 1.496(4) n
C13 C14 . . 1.469(4) n
C15 C16 . . 1.492(5) n
C17 C18 . . 1.484(4) n
N2 H15 . . .83 no
C1 H1 . . .95 no
C2 H2 . . .95 no
C3 H3 . . .95 no
C4 H4 . . .95 no
C5 H5 . . .95 no
C6 H6 . . .95 no
C6 H7 . . .95 no
C8 H8 . . .95 no
C8 H9 . . .95 no
C9 H10 . . .94 no
C9 H11 . . .96 no
C12 H12 . . .95 no
C12 H13 . . .95 no
C12 H14 . . .95 no
C14 H16 . . .95 no
C14 H17 . . .95 no
C14 H18 . . .95 no
C16 H19 . . .95 no
C16 H20 . . .95 no
C16 H21 . . .95 no
C18 H22 . . .95 no
C18 H23 . . .95 no
C18 H24 . . .95 no

loop_
_geom_contact_atom_site_label_1
_geom_contact_atom_site_label_2
_geom_contact_distance
_geom_contact_site_symmetry_2
_geom_contact_publ_flag
O3 O9 3.591(2) 2_543 no
O4 C12 3.571(3) 2_553 no
O5 C12 3.509(4) 2_553 no
O6 C10 3.593(4) 2_453 no
O8 C14 3.301(4) 2_553 no
O9 N2 2.764(2) 2_553 no
O9 C3 3.402(3) 2_553 no
O9 C2 3.565(3) 2_553 no
O9 C18 3.587(4) 1_655 no
O10 C12 3.533(3) 2_543 no
O10 C6 3.537(3) 2_544 no
O11 C9 3.315(4) 1_656 no
O12 C16 3.293(4) 2_544 no
O12 C14 3.575(4) 1_455 no

loop_
_geom_hbond_atom_site_label_D
_geom_hbond_atom_site_label_H
_geom_hbond_atom_site_label_A
_geom_hbond_site_symmetry_A
_geom_hbond_distance_DH
_geom_hbond_distance_HA
_geom_hbond_distance_DA
_geom_hbond_angle_DHA
_geom_hbond_publ_flag
N2 H15 O9 2_543 .83 1.95 2.764(2) 167.2 yes

loop_
_geom_torsion_atom_site_label_1
_geom_torsion_atom_site_label_2
_geom_torsion_atom_site_label_3
_geom_torsion_atom_site_label_4
_geom_torsion
_geom_torsion_publ_flag
O1 N1 C7 O7 1.1(6) no
O1 N1 C7 C8 -178.1(3) no
O1 N1 C10 O8 -.4(6) no
O1 N1 C10 C9 -178.7(3) no
O1 C1 O5 C5 65.9(2) no
O1 C1 C2 N2 56.2(2) no
O1 C1 C2 C3 -69.9(2) no
O3 C3 C2 N2 63.4(2) no
O3 C3 C2 C1 -172.0(2) no
O3 C3 C4 O4 54.9(2) no
O3 C3 C4 C5 172.5(2) no
O4 C4 C3 C2 -62.9(2) no
O4 C4 C5 O5 64.1(2) no
O4 C4 C5 C6 -55.1(2) no
O5 C1 O1 N1 70.5(2) no
O5 C1 C2 N2 178.7(2) no
O5 C1 C2 C3 52.6(2) no
O5 C5 C4 C3 -54.6(2) no
O5 C5 C6 O6 64.9(3) no
O6 C6 C5 C4 -173.2(2) no
O7 C7 N1 C10 173.2(4) no
O7 C7 C8 C9 -178.9(5) no
O8 C10 N1 C7 -172.7(4) no
O8 C10 C9 C8 174.2(5) no
O9 C11 N2 C2 12.2(4) no
O10 C13 O3 C3 1.8(3) no
O11 C15 O4 C4 -.5(4) no
O12 C17 O6 C6 3.1(4) no
N1 O1 C1 C2 -164.7(2) no
N1 C7 C8 C9 .3(5) no
N1 C10 C9 C8 -7.7(5) no
N2 C2 C3 C4 -176.9(2) no
C1 O1 N1 C7 -108.8(3) no
C1 O1 N1 C10 79.2(3) no
C1 O5 C5 C4 53.9(2) no
C1 O5 C5 C6 177.2(2) no
C1 C2 N2 C11 79.0(2) no
C1 C2 C3 C4 -52.3(2) no
C2 N2 C11 C12 -165.0(2) no
C2 C1 O5 C5 -53.7(2) no
C2 C3 O3 C13 -160.5(2) no
C2 C3 C4 C5 54.7(2) no
C3 O3 C13 C14 -176.7(2) no
C3 C2 N2 C11 -156.4(2) no
C3 C4 O4 C15 -101.4(2) no
C3 C4 C5 C6 -173.9(2) no
C4 O4 C15 C16 179.9(2) no
C4 C3 O3 C13 80.6(2) no
C5 C4 O4 C15 138.3(2) no
C5 C6 O6 C17 83.7(3) no
C6 O6 C17 C18 -178.2(3) no
C7 N1 C10 C9 9.0(4) no
C7 C8 C9 C10 4.7(5) no
C8 C7 N1 C10 -6.0(4) no

loop_
_cod_related_entry_id
_cod_related_entry_database
_cod_related_entry_code
1 ChemSpider 8917254
